data_9009805
loop_
_publ_author_name
'Bodenstein, D.'
'Brehm, A.'
'Jones, P. G.'
'Schwarzmann, E.'
'Sheldrick, G. M.'

_publ_section_title
;
 Preparation and crystal structure of arsenic(III) phosphorus(V) oxide, AsPO4
;
_journal_name_full 'Zeitschrift fur Naturforschung B'
_journal_page_first 136
_journal_page_last 137
_journal_volume 37
_journal_year 1982
_chemical_formula_structural AsPO4
_chemical_formula_sum 'As O4 P'
_space_group_IT_number 62
_symmetry_space_group_name_Hall '-P 2ac 2n'
_symmetry_space_group_name_H-M 'P n m a'
_cell_angle_alpha 90
_cell_angle_beta 90
_cell_angle_gamma 90
_cell_length_a 8.4315
_cell_length_b 5.0229
_cell_length_c 7.2039
_cell_formula_units_Z 4
_cell_volume 305.089
_database_code_amcsd 0015836
_exptl_crystal_density_diffrn 3.699
_cod_original_formula_sum 'As P O4'
_cod_database_code 9009805
_amcsd_formula_title AsPO4

loop_
_space_group_symop_operation_xyz
x,y,z
x,1/2-y,z
-x,1/2+y,-z
1/2-x,1/2+y,1/2+z
1/2+x,1/2-y,1/2-z
1/2+x,y,1/2-z
1/2-x,-y,1/2+z
-x,-y,-z

loop_
_atom_site_aniso_label
_atom_site_aniso_U_11
_atom_site_aniso_U_22
_atom_site_aniso_U_33
_atom_site_aniso_U_12
_atom_site_aniso_U_13
_atom_site_aniso_U_23
As 0.01140 0.01080 0.01170 0.00000 -0.00140 0.00000
P 0.01010 0.00790 0.01120 0.00000 -0.00010 0.00000
O1 0.01490 0.00990 0.01650 0.00300 0.00230 0.00240
O2 0.01060 0.01620 0.01250 0.00000 0.00220 0.00000
O3 0.01300 0.01780 0.01770 0.00000 -0.00230 0.00000

loop_
_atom_site_label
_atom_site_fract_x
_atom_site_fract_y
_atom_site_fract_z
As 0.24440 0.25000 -0.19640
P 0.08250 0.25000 0.18370
O1 0.10470 0.00320 0.31280
O2 0.23100 0.25000 0.05220
O3 -0.07380 0.25000 0.09130

loop_
_cod_related_entry_id
_cod_related_entry_database
_cod_related_entry_code
1 AMCSD 0015836
